data_2233190
loop_
_publ_author_name
'Choi, Jong-Ha'
'Subhan, Md Abdus'
'Ryoo, Keon Sang'
'Ng, Seik Weng'

_publ_section_title
;
 3,14-Dimethyl-2,6,13,17-tetraazatricyclo[16.4.0.0^7,12^]docosane--(naphthalen-1-yl)methanol
 (1/2)
;
_journal_coeditor_code HG5151
_journal_issue 1
_journal_name_full 'Acta Crystallographica Section E'
_journal_page_first o102
_journal_paper_doi 10.1107/S160053681105272X
_journal_volume 68
_journal_year 2012
_chemical_formula_iupac 'C20 H40 N4, 2C11 H10 O'
_chemical_formula_moiety 'C20 H40 N4, 2(C11 H10 O)'
_chemical_formula_sum 'C42 H60 N4 O2'
_chemical_formula_weight 652.94
_chemical_name_systematic
;
3,14-Dimethyl-2,6,13,17-tetraazatricyclo[16.4.0.0^7,12^]docosane--
(naphthalen-1-yl)methanol (1/2)
;
_space_group_IT_number 2
_symmetry_cell_setting triclinic
_symmetry_space_group_name_Hall '-P 1'
_symmetry_space_group_name_H-M 'P -1'
_atom_sites_solution_hydrogens geom
_atom_sites_solution_primary direct
_atom_sites_solution_secondary difmap
_audit_creation_method SHELXL-97
_cell_angle_alpha 92.500(4)
_cell_angle_beta 97.961(4)
_cell_angle_gamma 96.666(4)
_cell_formula_units_Z 1
_cell_length_a 8.9706(4)
_cell_length_b 9.4967(6)
_cell_length_c 10.5580(5)
_cell_measurement_reflns_used 2968
_cell_measurement_temperature 100(2)
_cell_measurement_theta_max 29.2500
_cell_measurement_theta_min 2.7947
_cell_volume 883.13(8)
_computing_cell_refinement 'CrysAlis PRO (Agilent, 2010)'
_computing_data_collection 'CrysAlis PRO (Agilent, 2010)'
_computing_data_reduction 'CrysAlis PRO (Agilent, 2010)'
_computing_molecular_graphics 'X-SEED (Barbour, 2001)'
_computing_publication_material 'publCIF (Westrip, 2010)'
_computing_structure_refinement 'SHELXL97 (Sheldrick, 2008)'
_computing_structure_solution 'SHELXS97 (Sheldrick, 2008)'
_diffrn_ambient_temperature 100(2)
_diffrn_detector_area_resol_mean 10.4041
_diffrn_measured_fraction_theta_full 0.963
_diffrn_measured_fraction_theta_max 0.964
_diffrn_measurement_device_type 'Agilent SuperNova Dual diffractometer with an Atlas detector'
_diffrn_measurement_method '\w scan'
_diffrn_radiation_monochromator Mirror
_diffrn_radiation_source 'SuperNova (Mo) X-ray Source'
_diffrn_radiation_type MoK\a
_diffrn_radiation_wavelength 0.71073
_diffrn_reflns_av_R_equivalents 0.0265
_diffrn_reflns_av_sigmaI/netI 0.0488
_diffrn_reflns_limit_h_max 11
_diffrn_reflns_limit_h_min -11
_diffrn_reflns_limit_k_max 9
_diffrn_reflns_limit_k_min -12
_diffrn_reflns_limit_l_max 13
_diffrn_reflns_limit_l_min -12
_diffrn_reflns_number 6926
_diffrn_reflns_theta_full 27.50
_diffrn_reflns_theta_max 27.50
_diffrn_reflns_theta_min 2.80
_diffrn_standards_decay_% 0
_diffrn_standards_interval_count 0
_diffrn_standards_interval_time 0
_diffrn_standards_number 0
_exptl_absorpt_coefficient_mu 0.075
_exptl_absorpt_correction_T_max 0.9851
_exptl_absorpt_correction_T_min 0.9778
_exptl_absorpt_correction_type multi-scan
_exptl_absorpt_process_details '(CrysAlis PRO; Agilent, 2010)'
_exptl_crystal_colour colorless
_exptl_crystal_density_diffrn 1.228
_exptl_crystal_density_method 'not measured'
_exptl_crystal_description prism
_exptl_crystal_F_000 356
_exptl_crystal_size_max 0.30
_exptl_crystal_size_mid 0.25
_exptl_crystal_size_min 0.20
_refine_diff_density_max 0.290
_refine_diff_density_min -0.277
_refine_ls_extinction_method none
_refine_ls_goodness_of_fit_ref 0.995
_refine_ls_hydrogen_treatment mixed
_refine_ls_matrix_type full
_refine_ls_number_parameters 229
_refine_ls_number_reflns 3915
_refine_ls_number_restraints 3
_refine_ls_restrained_S_all 0.995
_refine_ls_R_factor_all 0.0699
_refine_ls_R_factor_gt 0.0490
_refine_ls_shift/su_max 0.001
_refine_ls_shift/su_mean 0.001
_refine_ls_structure_factor_coef Fsqd
_refine_ls_weighting_details 'calc w=1/[\s^2^(Fo^2^)+(0.0516P)^2^+0.3587P] where P=(Fo^2^+2Fc^2^)/3'
_refine_ls_weighting_scheme calc
_refine_ls_wR_factor_gt 0.1120
_refine_ls_wR_factor_ref 0.1261
_reflns_number_gt 2958
_reflns_number_total 3915
_reflns_threshold_expression I>2\s(I)
_cod_data_source_file hg5151.cif
_cod_data_source_block I
_cod_database_code 2233190
_cod_database_fobs_code 2233190

loop_
_symmetry_equiv_pos_as_xyz
'x, y, z'
'-x, -y, -z'

loop_
_atom_site_type_symbol
_atom_site_label
_atom_site_fract_x
_atom_site_fract_y
_atom_site_fract_z
_atom_site_U_iso_or_equiv
_atom_site_adp_type
_atom_site_calc_flag
_atom_site_refinement_flags
_atom_site_occupancy
_atom_site_symmetry_multiplicity
O O1 0.39115(13) 0.38946(12) 0.62565(11) 0.0246(3) Uani d D 1 1
N N1 0.10202(14) 0.30725(14) 0.49130(12) 0.0167(3) Uani d D 1 1
N N2 0.02690(14) 0.51309(13) 0.31361(12) 0.0169(3) Uani d D 1 1
C C1 0.04567(17) 0.24648(16) 0.70859(14) 0.0187(3) Uani d . 1 1
H H1A 0.1503 0.2922 0.7383 0.022 Uiso calc R 1 1
H H1B 0.0293 0.1613 0.7582 0.022 Uiso calc R 1 1
C C2 0.03614(18) 0.19676(16) 0.56804(14) 0.0195(3) Uani d . 1 1
H H2A 0.0903 0.1121 0.5622 0.023 Uiso calc R 1 1
H H2B -0.0715 0.1684 0.5318 0.023 Uiso calc R 1 1
C C3 0.07600(16) 0.26812(16) 0.35267(14) 0.0165(3) Uani d . 1 1
H H3 -0.0335 0.2310 0.3268 0.020 Uiso calc R 1 1
C C4 0.17260(18) 0.15236(17) 0.32043(15) 0.0218(3) Uani d . 1 1
H H4A 0.2808 0.1862 0.3509 0.026 Uiso calc R 1 1
H H4B 0.1442 0.0668 0.3663 0.026 Uiso calc R 1 1
C C5 0.1525(2) 0.11239(18) 0.17690(16) 0.0274(4) Uani d . 1 1
H H5A 0.2219 0.0422 0.1601 0.033 Uiso calc R 1 1
H H5B 0.0473 0.0678 0.1481 0.033 Uiso calc R 1 1
C C6 0.18552(19) 0.24225(18) 0.10128(15) 0.0238(4) Uani d . 1 1
H H6A 0.1632 0.2150 0.0084 0.029 Uiso calc R 1 1
H H6B 0.2943 0.2797 0.1216 0.029 Uiso calc R 1 1
C C7 0.08938(17) 0.35713(17) 0.13392(14) 0.0191(3) Uani d . 1 1
H H7A -0.0191 0.3223 0.1059 0.023 Uiso calc R 1 1
H H7B 0.1155 0.4420 0.0865 0.023 Uiso calc R 1 1
C C8 0.11388(16) 0.39903(16) 0.27810(14) 0.0161(3) Uani d . 1 1
H H8 0.2240 0.4336 0.3040 0.019 Uiso calc R 1 1
C C9 0.06375(17) 0.65060(16) 0.25732(14) 0.0178(3) Uani d . 1 1
H H9 0.0493 0.6339 0.1620 0.021 Uiso calc R 1 1
C C10 0.22827(17) 0.71117(17) 0.30174(16) 0.0237(4) Uani d . 1 1
H H10A 0.2950 0.6423 0.2792 0.036 Uiso calc R 1 1
H H10B 0.2441 0.7308 0.3948 0.036 Uiso calc R 1 1
H H10C 0.2516 0.7994 0.2598 0.036 Uiso calc R 1 1
C C11 0.40299(19) 0.53897(17) 0.62006(16) 0.0249(4) Uani d . 1 1
H H11A 0.3248 0.5626 0.5512 0.030 Uiso calc R 1 1
H H11B 0.5035 0.5735 0.5968 0.030 Uiso calc R 1 1
C C12 0.38426(16) 0.61640(17) 0.74368(15) 0.0201(3) Uani d . 1 1
C C13 0.36862(17) 0.54546(18) 0.85219(15) 0.0220(3) Uani d . 1 1
H H13 0.3698 0.4455 0.8498 0.026 Uiso calc R 1 1
C C14 0.35081(18) 0.61807(19) 0.96724(16) 0.0256(4) Uani d . 1 1
H H14 0.3424 0.5668 1.0417 0.031 Uiso calc R 1 1
C C15 0.34556(18) 0.76033(19) 0.97311(16) 0.0257(4) Uani d . 1 1
H H15 0.3314 0.8074 1.0510 0.031 Uiso calc R 1 1
C C16 0.36112(17) 0.83948(17) 0.86337(15) 0.0217(3) Uani d . 1 1
C C17 0.35874(19) 0.98840(19) 0.86739(17) 0.0276(4) Uani d . 1 1
H H17 0.3427 1.0366 0.9442 0.033 Uiso calc R 1 1
C C18 0.37914(18) 1.06392(19) 0.76259(17) 0.0291(4) Uani d . 1 1
H H18 0.3779 1.1639 0.7669 0.035 Uiso calc R 1 1
C C19 0.40194(18) 0.99358(18) 0.64866(16) 0.0264(4) Uani d . 1 1
H H19 0.4160 1.0463 0.5759 0.032 Uiso calc R 1 1
C C20 0.40408(17) 0.84951(18) 0.64119(15) 0.0230(4) Uani d . 1 1
H H20 0.4200 0.8038 0.5632 0.028 Uiso calc R 1 1
C C21 0.38299(16) 0.76716(17) 0.74774(15) 0.0195(3) Uani d . 1 1
H H1O 0.3056(15) 0.356(2) 0.5834(18) 0.047(6) Uiso d D 1 1
H H1N 0.0599(18) 0.3847(13) 0.5061(17) 0.027(5) Uiso d D 1 1
H H2N -0.0694(12) 0.4833(19) 0.2849(16) 0.028(5) Uiso d D 1 1

loop_
_atom_site_aniso_label
_atom_site_aniso_U_11
_atom_site_aniso_U_22
_atom_site_aniso_U_33
_atom_site_aniso_U_12
_atom_site_aniso_U_13
_atom_site_aniso_U_23
O1 0.0249(6) 0.0183(6) 0.0294(7) 0.0014(5) 0.0008(5) 0.0018(5)
N1 0.0221(6) 0.0120(6) 0.0163(6) 0.0029(5) 0.0030(5) 0.0024(5)
N2 0.0185(6) 0.0132(6) 0.0196(7) 0.0028(5) 0.0039(5) 0.0028(5)
C1 0.0247(8) 0.0156(8) 0.0165(8) 0.0044(6) 0.0027(6) 0.0052(6)
C2 0.0259(8) 0.0125(7) 0.0207(8) 0.0022(6) 0.0053(6) 0.0023(6)
C3 0.0194(7) 0.0143(7) 0.0158(7) 0.0014(6) 0.0030(5) 0.0009(6)
C4 0.0312(8) 0.0166(8) 0.0200(8) 0.0076(7) 0.0069(6) 0.0041(6)
C5 0.0440(10) 0.0179(8) 0.0232(9) 0.0087(7) 0.0108(7) 0.0011(7)
C6 0.0338(9) 0.0210(8) 0.0192(8) 0.0080(7) 0.0085(7) 0.0024(6)
C7 0.0226(8) 0.0180(8) 0.0172(8) 0.0031(6) 0.0040(6) 0.0030(6)
C8 0.0176(7) 0.0134(7) 0.0177(8) 0.0031(6) 0.0032(5) 0.0016(6)
C9 0.0247(8) 0.0145(7) 0.0151(7) 0.0035(6) 0.0038(6) 0.0039(6)
C10 0.0258(8) 0.0174(8) 0.0288(9) 0.0025(6) 0.0063(7) 0.0047(7)
C11 0.0306(9) 0.0184(8) 0.0245(9) -0.0028(7) 0.0042(7) 0.0013(7)
C12 0.0142(7) 0.0213(8) 0.0233(8) -0.0010(6) 0.0000(6) 0.0016(6)
C13 0.0194(8) 0.0211(8) 0.0242(8) -0.0001(6) 0.0001(6) 0.0047(6)
C14 0.0229(8) 0.0310(10) 0.0224(9) -0.0009(7) 0.0026(6) 0.0079(7)
C15 0.0246(8) 0.0323(10) 0.0211(9) 0.0039(7) 0.0058(6) 0.0016(7)
C16 0.0168(7) 0.0243(9) 0.0248(9) 0.0058(6) 0.0025(6) 0.0020(7)
C17 0.0276(9) 0.0258(9) 0.0310(9) 0.0097(7) 0.0051(7) -0.0012(7)
C18 0.0266(9) 0.0209(9) 0.0400(11) 0.0090(7) 0.0002(7) 0.0032(8)
C19 0.0246(8) 0.0253(9) 0.0287(9) 0.0034(7) -0.0004(7) 0.0087(7)
C20 0.0211(8) 0.0241(9) 0.0227(8) 0.0009(7) 0.0006(6) 0.0018(7)
C21 0.0142(7) 0.0208(8) 0.0227(8) 0.0016(6) -0.0004(6) 0.0027(6)

loop_
_atom_type_symbol
_atom_type_description
_atom_type_scat_dispersion_real
_atom_type_scat_dispersion_imag
_atom_type_scat_source
C C 0.0033 0.0016 'International Tables Vol C Tables 4.2.6.8 and 6.1.1.4'
H H 0.0000 0.0000 'International Tables Vol C Tables 4.2.6.8 and 6.1.1.4'
N N 0.0061 0.0033 'International Tables Vol C Tables 4.2.6.8 and 6.1.1.4'
O O 0.0106 0.0060 'International Tables Vol C Tables 4.2.6.8 and 6.1.1.4'

loop_
_geom_angle_atom_site_label_1
_geom_angle_atom_site_label_2
_geom_angle_atom_site_label_3
_geom_angle_site_symmetry_1
_geom_angle_site_symmetry_3
_geom_angle
C11 O1 H1O . . 107.1(15)
C2 N1 C3 . . 113.32(11)
C2 N1 H1N . . 107.1(12)
C3 N1 H1N . . 109.4(12)
C8 N2 C9 . . 115.46(11)
C8 N2 H2N . . 106.5(12)
C9 N2 H2N . . 106.9(12)
C2 C1 C9 . 2_566 117.65(13)
C2 C1 H1A . . 107.9
C9 C1 H1A 2_566 . 107.9
C2 C1 H1B . . 107.9
C9 C1 H1B 2_566 . 107.9
H1A C1 H1B . . 107.2
N1 C2 C1 . . 112.57(12)
N1 C2 H2A . . 109.1
C1 C2 H2A . . 109.1
N1 C2 H2B . . 109.1
C1 C2 H2B . . 109.1
H2A C2 H2B . . 107.8
N1 C3 C8 . . 109.94(11)
N1 C3 C4 . . 110.78(13)
C8 C3 C4 . . 109.82(12)
N1 C3 H3 . . 108.8
C8 C3 H3 . . 108.8
C4 C3 H3 . . 108.8
C5 C4 C3 . . 112.30(14)
C5 C4 H4A . . 109.1
C3 C4 H4A . . 109.1
C5 C4 H4B . . 109.1
C3 C4 H4B . . 109.1
H4A C4 H4B . . 107.9
C6 C5 C4 . . 111.15(13)
C6 C5 H5A . . 109.4
C4 C5 H5A . . 109.4
C6 C5 H5B . . 109.4
C4 C5 H5B . . 109.4
H5A C5 H5B . . 108.0
C5 C6 C7 . . 110.49(13)
C5 C6 H6A . . 109.6
C7 C6 H6A . . 109.6
C5 C6 H6B . . 109.6
C7 C6 H6B . . 109.6
H6A C6 H6B . . 108.1
C6 C7 C8 . . 111.94(13)
C6 C7 H7A . . 109.2
C8 C7 H7A . . 109.2
C6 C7 H7B . . 109.2
C8 C7 H7B . . 109.2
H7A C7 H7B . . 107.9
N2 C8 C3 . . 110.00(11)
N2 C8 C7 . . 113.85(13)
C3 C8 C7 . . 109.72(12)
N2 C8 H8 . . 107.7
C3 C8 H8 . . 107.7
C7 C8 H8 . . 107.7
N2 C9 C10 . . 110.88(13)
N2 C9 C1 . 2_566 109.54(12)
C10 C9 C1 . 2_566 111.64(13)
N2 C9 H9 . . 108.2
C10 C9 H9 . . 108.2
C1 C9 H9 2_566 . 108.2
C9 C10 H10A . . 109.5
C9 C10 H10B . . 109.5
H10A C10 H10B . . 109.5
C9 C10 H10C . . 109.5
H10A C10 H10C . . 109.5
H10B C10 H10C . . 109.5
O1 C11 C12 . . 113.97(13)
O1 C11 H11A . . 108.8
C12 C11 H11A . . 108.8
O1 C11 H11B . . 108.8
C12 C11 H11B . . 108.8
H11A C11 H11B . . 107.7
C13 C12 C21 . . 119.27(15)
C13 C12 C11 . . 121.36(15)
C21 C12 C11 . . 119.36(14)
C12 C13 C14 . . 121.18(16)
C12 C13 H13 . . 119.4
C14 C13 H13 . . 119.4
C15 C14 C13 . . 120.84(16)
C15 C14 H14 . . 119.6
C13 C14 H14 . . 119.6
C14 C15 C16 . . 120.42(15)
C14 C15 H15 . . 119.8
C16 C15 H15 . . 119.8
C17 C16 C15 . . 121.61(15)
C17 C16 C21 . . 119.41(15)
C15 C16 C21 . . 118.96(15)
C18 C17 C16 . . 121.05(16)
C18 C17 H17 . . 119.5
C16 C17 H17 . . 119.5
C17 C18 C19 . . 119.87(16)
C17 C18 H18 . . 120.1
C19 C18 H18 . . 120.1
C20 C19 C18 . . 120.63(16)
C20 C19 H19 . . 119.7
C18 C19 H19 . . 119.7
C19 C20 C21 . . 121.27(15)
C19 C20 H20 . . 119.4
C21 C20 H20 . . 119.4
C20 C21 C16 . . 117.77(15)
C20 C21 C12 . . 122.93(14)
C16 C21 C12 . . 119.29(15)

loop_
_geom_bond_atom_site_label_1
_geom_bond_atom_site_label_2
_geom_bond_site_symmetry_2
_geom_bond_distance
O1 C11 . 1.4159(19)
O1 H1O . 0.852(9)
N1 C2 . 1.4730(19)
N1 C3 . 1.4739(19)
N1 H1N . 0.883(9)
N2 C8 . 1.4712(19)
N2 C9 . 1.4798(19)
N2 H2N . 0.884(9)
C1 C2 . 1.525(2)
C1 C9 2_566 1.529(2)
C1 H1A . 0.9900
C1 H1B . 0.9900
C2 H2A . 0.9900
C2 H2B . 0.9900
C3 C8 . 1.531(2)
C3 C4 . 1.531(2)
C3 H3 . 1.0000
C4 C5 . 1.527(2)
C4 H4A . 0.9900
C4 H4B . 0.9900
C5 C6 . 1.521(2)
C5 H5A . 0.9900
C5 H5B . 0.9900
C6 C7 . 1.523(2)
C6 H6A . 0.9900
C6 H6B . 0.9900
C7 C8 . 1.536(2)
C7 H7A . 0.9900
C7 H7B . 0.9900
C8 H8 . 1.0000
C9 C10 . 1.522(2)
C9 C1 2_566 1.529(2)
C9 H9 . 1.0000
C10 H10A . 0.9800
C10 H10B . 0.9800
C10 H10C . 0.9800
C11 C12 . 1.509(2)
C11 H11A . 0.9900
C11 H11B . 0.9900
C12 C13 . 1.370(2)
C12 C21 . 1.432(2)
C13 C14 . 1.408(2)
C13 H13 . 0.9500
C14 C15 . 1.356(2)
C14 H14 . 0.9500
C15 C16 . 1.422(2)
C15 H15 . 0.9500
C16 C17 . 1.416(2)
C16 C21 . 1.423(2)
C17 C18 . 1.366(3)
C17 H17 . 0.9500
C18 C19 . 1.402(2)
C18 H18 . 0.9500
C19 C20 . 1.369(2)
C19 H19 . 0.9500
C20 C21 . 1.419(2)
C20 H20 . 0.9500

loop_
_geom_hbond_atom_site_label_D
_geom_hbond_atom_site_label_H
_geom_hbond_atom_site_label_A
_geom_hbond_distance_DH
_geom_hbond_distance_HA
_geom_hbond_distance_DA
_geom_hbond_angle_DHA
O1 H1o N1 0.850(10) 1.940(10) 2.786(2) 171(2)

loop_
_geom_torsion_atom_site_label_1
_geom_torsion_atom_site_label_2
_geom_torsion_atom_site_label_3
_geom_torsion_atom_site_label_4
_geom_torsion_site_symmetry_1
_geom_torsion_site_symmetry_4
_geom_torsion
C3 N1 C2 C1 . . -172.40(12)
C9 C1 C2 N1 2_566 . 74.70(17)
C2 N1 C3 C8 . . 166.81(12)
C2 N1 C3 C4 . . -71.62(16)
N1 C3 C4 C5 . . -178.15(12)
C8 C3 C4 C5 . . -56.50(16)
C3 C4 C5 C6 . . 55.34(18)
C4 C5 C6 C7 . . -54.34(19)
C5 C6 C7 C8 . . 56.62(17)
C9 N2 C8 C3 . . 174.49(11)
C9 N2 C8 C7 . . -61.91(16)
N1 C3 C8 N2 . . -55.05(15)
C4 C3 C8 N2 . . -177.19(12)
N1 C3 C8 C7 . . 178.97(11)
C4 C3 C8 C7 . . 56.83(16)
C6 C7 C8 N2 . . 178.14(12)
C6 C7 C8 C3 . . -58.10(16)
C8 N2 C9 C10 . . -62.00(16)
C8 N2 C9 C1 . 2_566 174.34(12)
O1 C11 C12 C13 . . 4.5(2)
O1 C11 C12 C21 . . -175.56(13)
C21 C12 C13 C14 . . 0.2(2)
C11 C12 C13 C14 . . -179.85(14)
C12 C13 C14 C15 . . 1.3(2)
C13 C14 C15 C16 . . -1.3(2)
C14 C15 C16 C17 . . -178.88(15)
C14 C15 C16 C21 . . -0.3(2)
C15 C16 C17 C18 . . 177.67(15)
C21 C16 C17 C18 . . -0.9(2)
C16 C17 C18 C19 . . 0.4(2)
C17 C18 C19 C20 . . 0.0(2)
C18 C19 C20 C21 . . 0.2(2)
C19 C20 C21 C16 . . -0.7(2)
C19 C20 C21 C12 . . 179.92(14)
C17 C16 C21 C20 . . 1.0(2)
C15 C16 C21 C20 . . -177.60(14)
C17 C16 C21 C12 . . -179.56(14)
C15 C16 C21 C12 . . 1.8(2)
C13 C12 C21 C20 . . 177.61(14)
C11 C12 C21 C20 . . -2.3(2)
C13 C12 C21 C16 . . -1.8(2)
C11 C12 C21 C16 . . 178.28(13)
